data_2220635
loop_
_publ_author_name
'Zhang, Bi-Song'
'Liu, Zhen-Xiang'
'Liu, Li-Hua'
'Pan, Tao'
'Ye, Su-Fang'

_publ_section_title
;Aquabis(2,2'-bipyridine-\k^2^<i>N</i>,<i>N</i>')(1<i>H</i>-indole-2-carboxylato-\k<i>O</i>)nickel(II)
 1<i>H</i>-indole-2-carboxylate dihydrate
;
_journal_coeditor_code SJ2561
_journal_issue 1
_journal_name_full 'Acta Crystallographica Section E'
_journal_page_first m48
_journal_page_last m49
_journal_paper_doi 10.1107/S1600536808041391
_journal_volume 65
_journal_year 2009
_chemical_formula_iupac '[Ni (C9 H6 N O2) (C10 H8 N2)2 (H2 O)] (C9 H6 N O2), 2H2 O'
_chemical_formula_moiety 'C29 H24 N5 Ni O3 +, C9 H6 N O2 -, 2(H2 O)'
_chemical_formula_sum 'C38 H34 N6 Ni O7'
_chemical_formula_weight 745.42
_chemical_name_systematic
;Aquabis(2,2'-bipyridine-k^2^N,N')(1H-indole-2-carboxylato-\k<i>O</i>)nickel(II)
1H-indole-2-carboxylate
 dihydrate
;
_space_group_IT_number 2
_symmetry_cell_setting triclinic
_symmetry_space_group_name_Hall '-P 1'
_symmetry_space_group_name_H-M 'P -1'
_atom_sites_solution_hydrogens geom
_atom_sites_solution_primary direct
_atom_sites_solution_secondary difmap
_audit_creation_method SHELXL-97
_cell_angle_alpha 95.389(9)
_cell_angle_beta 114.166(9)
_cell_angle_gamma 117.804(8)
_cell_formula_units_Z 2
_cell_length_a 12.499(8)
_cell_length_b 13.128(9)
_cell_length_c 13.477(9)
_cell_measurement_reflns_used 238
_cell_measurement_temperature 293(2)
_cell_measurement_theta_max 26.00
_cell_measurement_theta_min 1.87
_cell_volume 1669.8(19)
_computing_cell_refinement 'SAINT (Bruker, 1998)'
_computing_data_collection 'SMART (Bruker, 1998)'
_computing_data_reduction 'SAINT (Bruker, 1998)'
_computing_molecular_graphics 'SHELXTL (Sheldrick, 2008)'
_computing_publication_material 'SHELXTL (Sheldrick, 2008)'
_computing_structure_refinement 'SHELXL97 (Sheldrick, 2008)'
_computing_structure_solution 'SHELXS97 (Sheldrick, 2008)'
_diffrn_ambient_temperature 293(2)
_diffrn_measured_fraction_theta_full 0.964
_diffrn_measured_fraction_theta_max 0.855
_diffrn_measurement_device_type 'Bruker SMART CCD area-detector'
_diffrn_measurement_method '\f and \w scans'
_diffrn_radiation_monochromator graphite
_diffrn_radiation_source 'fine-focus sealed tube'
_diffrn_radiation_type MoK\a
_diffrn_radiation_wavelength 0.71073
_diffrn_reflns_av_R_equivalents 0.0256
_diffrn_reflns_av_sigmaI/netI 0.0435
_diffrn_reflns_limit_h_max 15
_diffrn_reflns_limit_h_min -15
_diffrn_reflns_limit_k_max 16
_diffrn_reflns_limit_k_min -14
_diffrn_reflns_limit_l_max 16
_diffrn_reflns_limit_l_min -16
_diffrn_reflns_number 9411
_diffrn_reflns_theta_full 26.00
_diffrn_reflns_theta_max 27.78
_diffrn_reflns_theta_min 1.87
_diffrn_standards_number 0
_exptl_absorpt_coefficient_mu 0.644
_exptl_absorpt_correction_T_max 0.920
_exptl_absorpt_correction_T_min 0.848
_exptl_absorpt_correction_type multi-scan
_exptl_absorpt_process_details '(SADABS; Sheldrick, 1996)'
_exptl_crystal_colour brown
_exptl_crystal_density_diffrn 1.483
_exptl_crystal_density_method 'not measured'
_exptl_crystal_description block
_exptl_crystal_F_000 776
_exptl_crystal_size_max 0.396
_exptl_crystal_size_mid 0.214
_exptl_crystal_size_min 0.130
_refine_diff_density_max 1.231
_refine_diff_density_min -0.882
_refine_ls_extinction_coef 0.0027(13)
_refine_ls_extinction_expression Fc^*^=kFc[1+0.001xFc^2^\l^3^/sin(2\q)]^-1/4^
_refine_ls_extinction_method SHELXL
_refine_ls_goodness_of_fit_ref 1.065
_refine_ls_hydrogen_treatment constr
_refine_ls_matrix_type full
_refine_ls_number_parameters 470
_refine_ls_number_reflns 6750
_refine_ls_number_restraints 0
_refine_ls_restrained_S_all 1.065
_refine_ls_R_factor_all 0.0567
_refine_ls_R_factor_gt 0.0496
_refine_ls_shift/su_max 0.005
_refine_ls_shift/su_mean 0.001
_refine_ls_structure_factor_coef Fsqd
_refine_ls_weighting_details 'calc w=1/[\s^2^(Fo^2^)+(0.1085P)^2^] where P=(Fo^2^+2Fc^2^)/3'
_refine_ls_weighting_scheme calc
_refine_ls_wR_factor_gt 0.1429
_refine_ls_wR_factor_ref 0.1484
_reflns_number_gt 5675
_reflns_number_total 6750
_reflns_threshold_expression I>2\s(I)
_cod_data_source_file sj2561.cif
_cod_data_source_block I
_cod_depositor_comments
;
The following automatic conversions were performed:
'_symmetry_cell_setting' value 'Triclinic' changed to 'triclinic'
according to '/home/saulius/struct/CIF-dictionaries/cif_core.dic'
dictionary named 'cif_core.dic' version 2.4.1 from 2010-06-29.

Automatic conversion script
Id: cif_fix_enum 1527 2010-12-29 10:47:43Z saulius 

The following automatic conversions were performed:

'_symmetry_cell_setting' value 'Triclinic' changed to 'triclinic'
according to /home/saulius/struct/CIF-dictionaries/cif_core.dic
dictionary named 'cif_core.dic' version 2.4.1 from 2010-06-29.

Automatic conversion script
Id: cif_fix_values 1715 2011-07-08 13:25:40Z adriana 
;
_cod_original_cell_volume 1669.7(19)
_cod_database_code 2220635
_cod_database_fobs_code 2220635

loop_
_symmetry_equiv_pos_as_xyz
'x, y, z'
'-x, -y, -z'

loop_
_atom_site_type_symbol
_atom_site_label
_atom_site_fract_x
_atom_site_fract_y
_atom_site_fract_z
_atom_site_U_iso_or_equiv
_atom_site_adp_type
_atom_site_calc_flag
_atom_site_refinement_flags
_atom_site_occupancy
_atom_site_disorder_assembly
_atom_site_disorder_group
Ni Ni1 0.04771(3) 0.33215(2) 0.29047(2) 0.02858(13) Uani d . 1 . .
N N1 0.1702(2) 0.52501(17) 0.35544(16) 0.0333(4) Uani d . 1 . .
N N2 0.2419(2) 0.37219(18) 0.31901(17) 0.0336(4) Uani d . 1 . .
N N3 -0.0299(2) 0.33007(17) 0.11931(16) 0.0322(4) Uani d . 1 . .
N N4 -0.1395(2) 0.31369(17) 0.25242(16) 0.0321(4) Uani d . 1 . .
N N5 0.1344(2) 0.18354(19) 0.67095(17) 0.0420(5) Uani d . 1 . .
H HN5 0.1015 0.1087 0.6350 0.050 Uiso d . 1 . .
N N6 0.5831(2) 0.01927(17) 0.89144(16) 0.0326(4) Uani d . 1 . .
H HN6 0.5880 0.0182 0.9568 0.039 Uiso d . 1 . .
O O1 -0.04967(16) 0.14307(14) 0.22692(13) 0.0349(4) Uani d . 1 . .
H H1A -0.0315 0.1199 0.2825 0.052 Uiso d . 1 . .
H H1B -0.1357 0.1010 0.1955 0.052 Uiso d . 1 . .
O O2 0.2771(4) 0.0847(4) 0.5299(3) 0.1255(14) Uani d . 1 . .
H H2A 0.2798 0.0714 0.5889 0.188 Uiso d . 1 . .
H H2B 0.2340 0.1178 0.5126 0.188 Uiso d . 1 . .
O O3 0.09785(19) 0.32891(16) 0.45695(14) 0.0403(4) Uani d . 1 . .
O O4 0.0692(2) 0.14428(18) 0.44129(15) 0.0512(5) Uani d . 1 . .
O O5 0.2852(2) 0.0358(2) 0.72467(18) 0.0577(5) Uani d . 1 . .
O O6 0.33868(18) -0.01581(16) 0.88179(15) 0.0408(4) Uani d . 1 . .
O O7 0.4874(3) 0.3091(2) 0.8106(3) 0.0908(9) Uani d . 1 . .
H H7B 0.5398 0.3770 0.8090 0.136 Uiso d . 1 . .
H H7A 0.4439 0.2478 0.7542 0.136 Uiso d . 1 . .
C C1 0.1267(3) 0.5974(2) 0.3726(2) 0.0416(6) Uani d . 1 . .
H H1 0.0343 0.5605 0.3561 0.050 Uiso calc R 1 . .
C C2 0.2134(3) 0.7250(2) 0.4139(2) 0.0479(6) Uani d . 1 . .
H H2 0.1804 0.7729 0.4255 0.058 Uiso calc R 1 . .
C C3 0.3493(3) 0.7785(2) 0.4372(2) 0.0497(7) Uani d . 1 . .
H H3 0.4098 0.8638 0.4652 0.060 Uiso calc R 1 . .
C C4 0.3965(3) 0.7059(2) 0.4189(2) 0.0456(6) Uani d . 1 . .
H H4 0.4883 0.7415 0.4343 0.055 Uiso calc R 1 . .
C C5 0.3036(2) 0.5785(2) 0.37713(19) 0.0350(5) Uani d . 1 . .
C C6 0.3433(2) 0.4923(2) 0.35529(19) 0.0338(5) Uani d . 1 . .
C C7 0.4745(3) 0.5295(3) 0.3708(2) 0.0458(6) Uani d . 1 . .
H H7 0.5428 0.6126 0.3938 0.055 Uiso calc R 1 . .
C C8 0.5028(3) 0.4418(3) 0.3517(3) 0.0520(7) Uani d . 1 . .
H H8 0.5907 0.4652 0.3626 0.062 Uiso calc R 1 . .
C C9 0.3989(3) 0.3189(3) 0.3161(2) 0.0476(6) Uani d . 1 . .
H H9 0.4156 0.2583 0.3032 0.057 Uiso calc R 1 . .
C C10 0.2701(3) 0.2880(2) 0.3001(2) 0.0415(6) Uani d . 1 . .
H H10 0.1997 0.2053 0.2752 0.050 Uiso calc R 1 . .
C C11 0.0317(3) 0.3393(2) 0.0559(2) 0.0423(6) Uani d . 1 . .
H H11 0.1170 0.3456 0.0888 0.051 Uiso calc R 1 . .
C C12 -0.0259(3) 0.3397(3) -0.0549(2) 0.0495(7) Uani d . 1 . .
H H12 0.0193 0.3458 -0.0965 0.059 Uiso calc R 1 . .
C C13 -0.1513(3) 0.3311(2) -0.1035(2) 0.0506(7) Uani d . 1 . .
H H13 -0.1922 0.3313 -0.1787 0.061 Uiso calc R 1 . .
C C14 -0.2165(3) 0.3221(2) -0.0404(2) 0.0424(6) Uani d . 1 . .
H H14 -0.3005 0.3181 -0.0716 0.051 Uiso calc R 1 . .
C C15 -0.1548(2) 0.31915(19) 0.07050(19) 0.0328(5) Uani d . 1 . .
C C16 -0.2200(2) 0.30411(18) 0.14345(19) 0.0313(5) Uani d . 1 . .
C C17 -0.3542(2) 0.2789(2) 0.1037(2) 0.0399(5) Uani d . 1 . .
H H17 -0.4096 0.2697 0.0275 0.048 Uiso calc R 1 . .
C C18 -0.4041(3) 0.2679(2) 0.1790(3) 0.0471(6) Uani d . 1 . .
H H18 -0.4937 0.2513 0.1542 0.057 Uiso calc R 1 . .
C C19 -0.3208(3) 0.2816(2) 0.2905(3) 0.0443(6) Uani d . 1 . .
H H19 -0.3518 0.2767 0.3429 0.053 Uiso calc R 1 . .
C C20 -0.1910(3) 0.3025(2) 0.3239(2) 0.0383(5) Uani d . 1 . .
H H20 -0.1361 0.3094 0.3992 0.046 Uiso calc R 1 . .
C C21 0.1409(3) 0.2719(2) 0.6209(2) 0.0379(5) Uani d . 1 . .
C C22 0.1981(3) 0.3790(2) 0.7048(2) 0.0408(6) Uani d . 1 . .
H H22 0.2128 0.4521 0.6936 0.049 Uiso calc R 1 . .
C C23 0.2310(3) 0.3590(2) 0.8116(2) 0.0370(5) Uani d . 1 . .
C C24 0.1892(3) 0.2352(2) 0.7879(2) 0.0366(5) Uani d . 1 . .
C C25 0.2055(3) 0.1829(2) 0.8741(2) 0.0444(6) Uani d . 1 . .
H H25 0.1765 0.1008 0.8569 0.053 Uiso calc R 1 . .
C C26 0.2667(3) 0.2583(2) 0.9862(2) 0.0446(6) Uani d . 1 . .
H H26 0.2780 0.2260 1.0455 0.054 Uiso calc R 1 . .
C C27 0.3118(3) 0.3818(3) 1.0123(2) 0.0488(7) Uani d . 1 . .
H H27 0.3535 0.4302 1.0888 0.059 Uiso calc R 1 . .
C C28 0.2961(3) 0.4334(2) 0.9277(2) 0.0502(7) Uani d . 1 . .
H H28 0.3279 0.5161 0.9466 0.060 Uiso calc R 1 . .
C C29 0.0993(2) 0.2451(2) 0.4966(2) 0.0387(5) Uani d . 1 . .
C C30 0.4817(2) 0.0220(2) 0.8002(2) 0.0342(5) Uani d . 1 . .
C C31 0.5085(3) 0.0230(2) 0.7109(2) 0.0374(5) Uani d . 1 . .
H H31 0.4562 0.0253 0.6394 0.045 Uiso calc R 1 . .
C C32 0.6304(2) 0.0198(2) 0.7472(2) 0.0336(5) Uani d . 1 . .
C C33 0.7085(3) 0.0185(2) 0.6963(2) 0.0384(5) Uani d . 1 . .
H H33 0.6791 0.0158 0.6200 0.046 Uiso calc R 1 . .
C C34 0.8288(3) 0.0215(2) 0.7610(2) 0.0437(6) Uani d . 1 . .
H H34 0.8824 0.0234 0.7286 0.052 Uiso calc R 1 . .
C C35 0.8722(3) 0.0216(2) 0.8743(2) 0.0443(6) Uani d . 1 . .
H H35 0.9535 0.0227 0.9155 0.053 Uiso calc R 1 . .
C C36 0.7973(3) 0.0202(2) 0.9269(2) 0.0381(5) Uani d . 1 . .
H H36 0.8264 0.0203 1.0024 0.046 Uiso calc R 1 . .
C C37 0.6758(2) 0.01867(19) 0.86157(19) 0.0328(5) Uani d . 1 . .
C C38 0.3603(2) 0.0142(2) 0.8030(2) 0.0356(5) Uani d . 1 . .

loop_
_atom_site_aniso_label
_atom_site_aniso_U_11
_atom_site_aniso_U_22
_atom_site_aniso_U_33
_atom_site_aniso_U_12
_atom_site_aniso_U_13
_atom_site_aniso_U_23
Ni1 0.02652(19) 0.03213(19) 0.02880(18) 0.01791(14) 0.01357(14) 0.01124(12)
N1 0.0342(10) 0.0333(10) 0.0309(10) 0.0188(8) 0.0158(8) 0.0108(7)
N2 0.0290(10) 0.0372(10) 0.0348(10) 0.0210(8) 0.0138(8) 0.0114(8)
N3 0.0321(10) 0.0344(10) 0.0294(9) 0.0188(8) 0.0150(8) 0.0111(7)
N4 0.0333(10) 0.0339(10) 0.0329(10) 0.0210(8) 0.0171(8) 0.0126(8)
N5 0.0545(13) 0.0401(11) 0.0338(10) 0.0288(10) 0.0214(10) 0.0148(8)
N6 0.0334(10) 0.0351(10) 0.0319(10) 0.0193(8) 0.0183(8) 0.0126(8)
O1 0.0324(8) 0.0352(8) 0.0332(8) 0.0176(7) 0.0150(7) 0.0125(7)
O2 0.133(3) 0.273(5) 0.095(2) 0.164(3) 0.087(2) 0.116(3)
O3 0.0456(10) 0.0482(10) 0.0321(9) 0.0296(8) 0.0186(8) 0.0192(7)
O4 0.0678(13) 0.0569(12) 0.0365(9) 0.0437(10) 0.0216(9) 0.0195(8)
O5 0.0598(13) 0.0922(15) 0.0621(13) 0.0577(12) 0.0414(11) 0.0479(12)
O6 0.0356(9) 0.0513(10) 0.0395(9) 0.0242(8) 0.0220(8) 0.0185(8)
O7 0.0528(14) 0.0629(15) 0.121(2) 0.0271(12) 0.0237(15) 0.0274(14)
C1 0.0440(14) 0.0406(13) 0.0456(14) 0.0257(11) 0.0250(12) 0.0146(11)
C2 0.0625(18) 0.0416(14) 0.0484(15) 0.0330(13) 0.0306(14) 0.0159(11)
C3 0.0553(17) 0.0321(13) 0.0458(15) 0.0180(12) 0.0213(13) 0.0111(11)
C4 0.0391(14) 0.0378(13) 0.0452(14) 0.0158(11) 0.0168(11) 0.0137(11)
C5 0.0334(12) 0.0370(12) 0.0298(11) 0.0178(10) 0.0141(9) 0.0130(9)
C6 0.0273(11) 0.0415(12) 0.0303(11) 0.0186(10) 0.0133(9) 0.0140(9)
C7 0.0333(13) 0.0511(15) 0.0488(15) 0.0204(11) 0.0215(11) 0.0173(12)
C8 0.0372(14) 0.074(2) 0.0561(17) 0.0350(14) 0.0279(13) 0.0258(14)
C9 0.0466(15) 0.0642(18) 0.0526(16) 0.0412(14) 0.0289(13) 0.0236(13)
C10 0.0399(14) 0.0441(14) 0.0482(14) 0.0275(11) 0.0241(12) 0.0159(11)
C11 0.0426(14) 0.0480(14) 0.0399(13) 0.0246(11) 0.0247(11) 0.0161(11)
C12 0.0605(18) 0.0504(15) 0.0391(14) 0.0270(14) 0.0310(13) 0.0177(11)
C13 0.0613(18) 0.0483(15) 0.0306(13) 0.0262(13) 0.0193(12) 0.0146(11)
C14 0.0433(14) 0.0420(13) 0.0349(12) 0.0245(11) 0.0134(11) 0.0152(10)
C15 0.0334(12) 0.0252(10) 0.0311(11) 0.0152(9) 0.0115(9) 0.0076(8)
C16 0.0297(11) 0.0246(10) 0.0341(11) 0.0160(9) 0.0116(9) 0.0082(8)
C17 0.0323(12) 0.0362(12) 0.0471(14) 0.0219(10) 0.0140(10) 0.0135(10)
C18 0.0362(13) 0.0454(14) 0.0689(18) 0.0275(12) 0.0284(13) 0.0214(13)
C19 0.0453(15) 0.0446(14) 0.0620(17) 0.0295(12) 0.0360(13) 0.0241(12)
C20 0.0424(14) 0.0424(13) 0.0427(13) 0.0274(11) 0.0264(11) 0.0193(10)
C21 0.0368(13) 0.0466(14) 0.0369(12) 0.0256(11) 0.0201(10) 0.0202(10)
C22 0.0475(14) 0.0416(13) 0.0451(14) 0.0286(12) 0.0271(12) 0.0228(11)
C23 0.0390(13) 0.0388(12) 0.0398(13) 0.0245(10) 0.0217(11) 0.0160(10)
C24 0.0401(13) 0.0420(13) 0.0315(11) 0.0253(11) 0.0181(10) 0.0147(9)
C25 0.0593(17) 0.0445(14) 0.0401(13) 0.0344(13) 0.0263(12) 0.0211(11)
C26 0.0509(16) 0.0561(16) 0.0374(13) 0.0348(13) 0.0236(12) 0.0238(11)
C27 0.0549(17) 0.0533(16) 0.0342(13) 0.0288(13) 0.0220(12) 0.0121(11)
C28 0.0653(18) 0.0394(14) 0.0460(15) 0.0297(13) 0.0285(14) 0.0127(11)
C29 0.0337(12) 0.0518(15) 0.0355(12) 0.0274(11) 0.0165(10) 0.0195(11)
C30 0.0369(12) 0.0299(11) 0.0367(12) 0.0187(9) 0.0196(10) 0.0115(9)
C31 0.0380(13) 0.0433(13) 0.0360(12) 0.0250(11) 0.0198(10) 0.0158(10)
C32 0.0363(12) 0.0330(11) 0.0352(12) 0.0205(10) 0.0196(10) 0.0129(9)
C33 0.0459(14) 0.0433(13) 0.0365(12) 0.0285(11) 0.0244(11) 0.0175(10)
C34 0.0456(14) 0.0494(15) 0.0524(15) 0.0315(12) 0.0315(13) 0.0210(12)
C35 0.0425(14) 0.0537(15) 0.0488(15) 0.0346(12) 0.0227(12) 0.0237(12)
C36 0.0375(13) 0.0403(13) 0.0374(12) 0.0223(11) 0.0188(10) 0.0154(10)
C37 0.0373(12) 0.0283(11) 0.0351(11) 0.0184(9) 0.0200(10) 0.0122(9)
C38 0.0335(12) 0.0358(12) 0.0386(12) 0.0200(10) 0.0184(10) 0.0139(9)

loop_
_atom_type_symbol
_atom_type_description
_atom_type_scat_dispersion_real
_atom_type_scat_dispersion_imag
_atom_type_scat_source
C C 0.0033 0.0016 'International Tables Vol C Tables 4.2.6.8 and 6.1.1.4'
H H 0.0000 0.0000 'International Tables Vol C Tables 4.2.6.8 and 6.1.1.4'
N N 0.0061 0.0033 'International Tables Vol C Tables 4.2.6.8 and 6.1.1.4'
O O 0.0106 0.0060 'International Tables Vol C Tables 4.2.6.8 and 6.1.1.4'
Ni Ni 0.3393 1.1124 'International Tables Vol C Tables 4.2.6.8 and 6.1.1.4'

loop_
_geom_angle_atom_site_label_1
_geom_angle_atom_site_label_2
_geom_angle_atom_site_label_3
_geom_angle_site_symmetry_1
_geom_angle_site_symmetry_3
_geom_angle
_geom_angle_publ_flag
N4 Ni1 O1 . . 92.31(7) ?
N4 Ni1 O3 . . 93.38(7) ?
O1 Ni1 O3 . . 90.27(7) ?
N4 Ni1 N2 . . 171.38(7) ?
O1 Ni1 N2 . . 94.06(7) ?
O3 Ni1 N2 . . 92.40(7) ?
N4 Ni1 N1 . . 95.40(8) ?
O1 Ni1 N1 . . 172.15(7) ?
O3 Ni1 N1 . . 90.72(7) ?
N2 Ni1 N1 . . 78.12(8) ?
N4 Ni1 N3 . . 78.62(7) ?
O1 Ni1 N3 . . 89.26(7) ?
O3 Ni1 N3 . . 171.96(7) ?
N2 Ni1 N3 . . 95.64(8) ?
N1 Ni1 N3 . . 90.84(7) ?
C1 N1 C5 . . 118.6(2) ?
C1 N1 Ni1 . . 126.13(17) ?
C5 N1 Ni1 . . 115.25(16) ?
C10 N2 C6 . . 119.1(2) ?
C10 N2 Ni1 . . 124.84(16) ?
C6 N2 Ni1 . . 116.03(16) ?
C11 N3 C15 . . 118.3(2) ?
C11 N3 Ni1 . . 127.00(18) ?
C15 N3 Ni1 . . 114.71(14) ?
C20 N4 C16 . . 118.0(2) ?
C20 N4 Ni1 . . 125.64(16) ?
C16 N4 Ni1 . . 116.17(15) ?
C24 N5 C21 . . 108.7(2) ?
C24 N5 HN5 . . 125.7 ?
C21 N5 HN5 . . 125.6 ?
C30 N6 C37 . . 109.19(19) ?
C30 N6 HN6 . . 125.5 ?
C37 N6 HN6 . . 125.3 ?
Ni1 O1 H1A . . 108.1 ?
Ni1 O1 H1B . . 116.3 ?
H1A O1 H1B . . 97.8 ?
H2A O2 H2B . . 106.3 ?
C29 O3 Ni1 . . 128.90(17) ?
H7B O7 H7A . . 118.6 ?
N1 C1 C2 . . 122.9(3) ?
N1 C1 H1 . . 118.5 ?
C2 C1 H1 . . 118.5 ?
C3 C2 C1 . . 118.1(3) ?
C3 C2 H2 . . 121.0 ?
C1 C2 H2 . . 121.0 ?
C2 C3 C4 . . 120.2(2) ?
C2 C3 H3 . . 119.9 ?
C4 C3 H3 . . 119.9 ?
C3 C4 C5 . . 118.6(3) ?
C3 C4 H4 . . 120.7 ?
C5 C4 H4 . . 120.7 ?
N1 C5 C4 . . 121.7(2) ?
N1 C5 C6 . . 115.3(2) ?
C4 C5 C6 . . 123.1(2) ?
N2 C6 C7 . . 121.1(2) ?
N2 C6 C5 . . 115.1(2) ?
C7 C6 C5 . . 123.8(2) ?
C8 C7 C6 . . 119.4(2) ?
C8 C7 H7 . . 120.3 ?
C6 C7 H7 . . 120.3 ?
C9 C8 C7 . . 119.1(3) ?
C9 C8 H8 . . 120.5 ?
C7 C8 H8 . . 120.5 ?
C10 C9 C8 . . 118.6(3) ?
C10 C9 H9 . . 120.7 ?
C8 C9 H9 . . 120.7 ?
N2 C10 C9 . . 122.7(2) ?
N2 C10 H10 . . 118.6 ?
C9 C10 H10 . . 118.6 ?
N3 C11 C12 . . 122.8(3) ?
N3 C11 H11 . . 118.6 ?
C12 C11 H11 . . 118.6 ?
C11 C12 C13 . . 118.8(3) ?
C11 C12 H12 . . 120.6 ?
C13 C12 H12 . . 120.6 ?
C12 C13 C14 . . 119.6(2) ?
C12 C13 H13 . . 120.2 ?
C14 C13 H13 . . 120.2 ?
C13 C14 C15 . . 118.9(3) ?
C13 C14 H14 . . 120.5 ?
C15 C14 H14 . . 120.5 ?
N3 C15 C14 . . 121.5(2) ?
N3 C15 C16 . . 115.51(19) ?
C14 C15 C16 . . 123.0(2) ?
N4 C16 C17 . . 121.6(2) ?
N4 C16 C15 . . 114.8(2) ?
C17 C16 C15 . . 123.6(2) ?
C18 C17 C16 . . 119.0(2) ?
C18 C17 H17 . . 120.5 ?
C16 C17 H17 . . 120.5 ?
C19 C18 C17 . . 119.4(2) ?
C19 C18 H18 . . 120.3 ?
C17 C18 H18 . . 120.3 ?
C20 C19 C18 . . 119.1(2) ?
C20 C19 H19 . . 120.4 ?
C18 C19 H19 . . 120.4 ?
N4 C20 C19 . . 122.8(2) ?
N4 C20 H20 . . 118.6 ?
C19 C20 H20 . . 118.6 ?
C22 C21 N5 . . 108.9(2) ?
C22 C21 C29 . . 130.2(2) ?
N5 C21 C29 . . 120.7(2) ?
C21 C22 C23 . . 108.0(2) ?
C21 C22 H22 . . 126.0 ?
C23 C22 H22 . . 126.0 ?
C24 C23 C28 . . 118.4(2) ?
C24 C23 C22 . . 106.7(2) ?
C28 C23 C22 . . 134.8(2) ?
N5 C24 C25 . . 129.7(2) ?
N5 C24 C23 . . 107.7(2) ?
C25 C24 C23 . . 122.5(2) ?
C26 C25 C24 . . 117.1(2) ?
C26 C25 H25 . . 121.4 ?
C24 C25 H25 . . 121.4 ?
C25 C26 C27 . . 121.5(2) ?
C25 C26 H26 . . 119.3 ?
C27 C26 H26 . . 119.3 ?
C28 C27 C26 . . 121.4(2) ?
C28 C27 H27 . . 119.3 ?
C26 C27 H27 . . 119.3 ?
C27 C28 C23 . . 119.0(3) ?
C27 C28 H28 . . 120.5 ?
C23 C28 H28 . . 120.5 ?
O4 C29 O3 . . 126.4(2) ?
O4 C29 C21 . . 118.1(2) ?
O3 C29 C21 . . 115.5(2) ?
C31 C30 N6 . . 108.7(2) ?
C31 C30 C38 . . 129.2(2) ?
N6 C30 C38 . . 121.8(2) ?
C30 C31 C32 . . 107.8(2) ?
C30 C31 H31 . . 126.1 ?
C32 C31 H31 . . 126.1 ?
C33 C32 C37 . . 118.5(2) ?
C33 C32 C31 . . 134.9(2) ?
C37 C32 C31 . . 106.6(2) ?
C34 C33 C32 . . 119.0(2) ?
C34 C33 H33 . . 120.5 ?
C32 C33 H33 . . 120.5 ?
C33 C34 C35 . . 121.3(2) ?
C33 C34 H34 . . 119.3 ?
C35 C34 H34 . . 119.3 ?
C36 C35 C34 . . 121.6(2) ?
C36 C35 H35 . . 119.2 ?
C34 C35 H35 . . 119.2 ?
C35 C36 C37 . . 117.1(2) ?
C35 C36 H36 . . 121.4 ?
C37 C36 H36 . . 121.4 ?
N6 C37 C36 . . 129.9(2) ?
N6 C37 C32 . . 107.7(2) ?
C36 C37 C32 . . 122.4(2) ?
O6 C38 O5 . . 124.6(2) ?
O6 C38 C30 . . 118.0(2) ?
O5 C38 C30 . . 117.4(2) ?

loop_
_geom_bond_atom_site_label_1
_geom_bond_atom_site_label_2
_geom_bond_site_symmetry_2
_geom_bond_distance
_geom_bond_publ_flag
Ni1 N4 . 2.064(2) ?
Ni1 O1 . 2.075(2) ?
Ni1 O3 . 2.078(2) ?
Ni1 N2 . 2.079(2) ?
Ni1 N1 . 2.095(2) ?
Ni1 N3 . 2.096(2) ?
N1 C1 . 1.341(3) ?
N1 C5 . 1.352(3) ?
N2 C10 . 1.339(3) ?
N2 C6 . 1.347(3) ?
N3 C11 . 1.345(3) ?
N3 C15 . 1.350(3) ?
N4 C20 . 1.346(3) ?
N4 C16 . 1.350(3) ?
N5 C24 . 1.377(3) ?
N5 C21 . 1.382(3) ?
N5 HN5 . 0.8598 ?
N6 C30 . 1.376(3) ?
N6 C37 . 1.377(3) ?
N6 HN6 . 0.8591 ?
O1 H1A . 0.8201 ?
O1 H1B . 0.8190 ?
O2 H2A . 0.8192 ?
O2 H2B . 0.8176 ?
O3 C29 . 1.272(3) ?
O4 C29 . 1.253(3) ?
O5 C38 . 1.253(3) ?
O6 C38 . 1.253(3) ?
O7 H7B . 0.8336 ?
O7 H7A . 0.8125 ?
C1 C2 . 1.389(4) ?
C1 H1 . 0.9300 ?
C2 C3 . 1.374(4) ?
C2 H2 . 0.9300 ?
C3 C4 . 1.385(4) ?
C3 H3 . 0.9300 ?
C4 C5 . 1.392(3) ?
C4 H4 . 0.9300 ?
C5 C6 . 1.481(3) ?
C6 C7 . 1.388(4) ?
C7 C8 . 1.385(4) ?
C7 H7 . 0.9300 ?
C8 C9 . 1.382(4) ?
C8 H8 . 0.9300 ?
C9 C10 . 1.376(4) ?
C9 H9 . 0.9300 ?
C10 H10 . 0.9300 ?
C11 C12 . 1.369(4) ?
C11 H11 . 0.9300 ?
C12 C13 . 1.371(4) ?
C12 H12 . 0.9300 ?
C13 C14 . 1.378(4) ?
C13 H13 . 0.9300 ?
C14 C15 . 1.387(3) ?
C14 H14 . 0.9300 ?
C15 C16 . 1.486(3) ?
C16 C17 . 1.388(3) ?
C17 C18 . 1.379(4) ?
C17 H17 . 0.9300 ?
C18 C19 . 1.367(4) ?
C18 H18 . 0.9300 ?
C19 C20 . 1.367(4) ?
C19 H19 . 0.9300 ?
C20 H20 . 0.9300 ?
C21 C22 . 1.367(4) ?
C21 C29 . 1.485(3) ?
C22 C23 . 1.413(3) ?
C22 H22 . 0.9300 ?
C23 C24 . 1.410(4) ?
C23 C28 . 1.412(4) ?
C24 C25 . 1.396(3) ?
C25 C26 . 1.384(4) ?
C25 H25 . 0.9300 ?
C26 C27 . 1.395(4) ?
C26 H26 . 0.9300 ?
C27 C28 . 1.372(4) ?
C27 H27 . 0.9300 ?
C28 H28 . 0.9300 ?
C30 C31 . 1.375(3) ?
C30 C38 . 1.489(4) ?
C31 C32 . 1.420(4) ?
C31 H31 . 0.9300 ?
C32 C33 . 1.409(3) ?
C32 C37 . 1.412(3) ?
C33 C34 . 1.375(4) ?
C33 H33 . 0.9300 ?
C34 C35 . 1.395(4) ?
C34 H34 . 0.9300 ?
C35 C36 . 1.381(4) ?
C35 H35 . 0.9300 ?
C36 C37 . 1.398(4) ?
C36 H36 . 0.9300 ?

loop_
_geom_hbond_atom_site_label_D
_geom_hbond_atom_site_label_H
_geom_hbond_atom_site_label_A
_geom_hbond_site_symmetry_A
_geom_hbond_distance_DH
_geom_hbond_distance_HA
_geom_hbond_distance_DA
_geom_hbond_angle_DHA
O1 H1A O4 . 0.82 1.89 2.647(3) 154.0
O2 H2A O5 . 0.82 1.91 2.732(4) 178.3
O2 H2B O4 . 0.82 2.10 2.885(4) 161.7
O7 H7A O5 . 0.81 2.42 2.994(4) 129.0
N6 HN6 O6 2_657 0.86 1.99 2.814(3) 159.0
O1 H1B O6 2_556 0.82 1.93 2.750(3) 174.2
O1 H1B O5 2_556 0.82 2.60 3.166(3) 127.6
C4 H4 O2 2_666 0.93 2.54 3.400(5) 154.5
C14 H14 O7 1_454 0.93 2.41 3.320(4) 167.4

loop_
_geom_torsion_atom_site_label_1
_geom_torsion_atom_site_label_2
_geom_torsion_atom_site_label_3
_geom_torsion_atom_site_label_4
_geom_torsion_site_symmetry_1
_geom_torsion_site_symmetry_2
_geom_torsion_site_symmetry_3
_geom_torsion_site_symmetry_4
_geom_torsion
_geom_torsion_publ_flag
N4 Ni1 N1 C1 . . . . 6.3(2) ?
O1 Ni1 N1 C1 . . . . 175.6(4) ?
O3 Ni1 N1 C1 . . . . -87.2(2) ?
N2 Ni1 N1 C1 . . . . -179.5(2) ?
N3 Ni1 N1 C1 . . . . 84.9(2) ?
N4 Ni1 N1 C5 . . . . -171.13(16) ?
O1 Ni1 N1 C5 . . . . -1.8(5) ?
O3 Ni1 N1 C5 . . . . 95.41(16) ?
N2 Ni1 N1 C5 . . . . 3.11(15) ?
N3 Ni1 N1 C5 . . . . -92.48(16) ?
N4 Ni1 N2 C10 . . . . -139.6(4) ?
O1 Ni1 N2 C10 . . . . -2.1(2) ?
O3 Ni1 N2 C10 . . . . 88.3(2) ?
N1 Ni1 N2 C10 . . . . 178.5(2) ?
N3 Ni1 N2 C10 . . . . -91.8(2) ?
N4 Ni1 N2 C6 . . . . 37.9(5) ?
O1 Ni1 N2 C6 . . . . 175.46(16) ?
O3 Ni1 N2 C6 . . . . -94.10(17) ?
N1 Ni1 N2 C6 . . . . -3.88(16) ?
N3 Ni1 N2 C6 . . . . 85.80(17) ?
N4 Ni1 N3 C11 . . . . 179.7(2) ?
O1 Ni1 N3 C11 . . . . -87.7(2) ?
O3 Ni1 N3 C11 . . . . -174.4(4) ?
N2 Ni1 N3 C11 . . . . 6.3(2) ?
N1 Ni1 N3 C11 . . . . 84.4(2) ?
N4 Ni1 N3 C15 . . . . 0.30(14) ?
O1 Ni1 N3 C15 . . . . 92.81(15) ?
O3 Ni1 N3 C15 . . . . 6.1(6) ?
N2 Ni1 N3 C15 . . . . -173.19(15) ?
N1 Ni1 N3 C15 . . . . -95.04(16) ?
O1 Ni1 N4 C20 . . . . 89.34(19) ?
O3 Ni1 N4 C20 . . . . -1.07(19) ?
N2 Ni1 N4 C20 . . . . -133.1(4) ?
N1 Ni1 N4 C20 . . . . -92.11(19) ?
N3 Ni1 N4 C20 . . . . 178.1(2) ?
O1 Ni1 N4 C16 . . . . -86.09(15) ?
O3 Ni1 N4 C16 . . . . -176.50(15) ?
N2 Ni1 N4 C16 . . . . 51.5(5) ?
N1 Ni1 N4 C16 . . . . 92.46(15) ?
N3 Ni1 N4 C16 . . . . 2.69(14) ?
N4 Ni1 O3 C29 . . . . 109.4(2) ?
O1 Ni1 O3 C29 . . . . 17.0(2) ?
N2 Ni1 O3 C29 . . . . -77.1(2) ?
N1 Ni1 O3 C29 . . . . -155.2(2) ?
N3 Ni1 O3 C29 . . . . 103.6(5) ?
C5 N1 C1 C2 . . . . -1.3(4) ?
Ni1 N1 C1 C2 . . . . -178.66(19) ?
N1 C1 C2 C3 . . . . 0.5(4) ?
C1 C2 C3 C4 . . . . 0.3(4) ?
C2 C3 C4 C5 . . . . -0.2(4) ?
C1 N1 C5 C4 . . . . 1.4(3) ?
Ni1 N1 C5 C4 . . . . 179.07(18) ?
C1 N1 C5 C6 . . . . -179.6(2) ?
Ni1 N1 C5 C6 . . . . -2.0(2) ?
C3 C4 C5 N1 . . . . -0.7(4) ?
C3 C4 C5 C6 . . . . -179.6(2) ?
C10 N2 C6 C7 . . . . 1.4(3) ?
Ni1 N2 C6 C7 . . . . -176.33(18) ?
C10 N2 C6 C5 . . . . -178.3(2) ?
Ni1 N2 C6 C5 . . . . 4.0(2) ?
N1 C5 C6 N2 . . . . -1.3(3) ?
C4 C5 C6 N2 . . . . 177.6(2) ?
N1 C5 C6 C7 . . . . 179.0(2) ?
C4 C5 C6 C7 . . . . -2.0(4) ?
N2 C6 C7 C8 . . . . -1.8(4) ?
C5 C6 C7 C8 . . . . 177.9(2) ?
C6 C7 C8 C9 . . . . 0.8(4) ?
C7 C8 C9 C10 . . . . 0.4(4) ?
C6 N2 C10 C9 . . . . -0.1(4) ?
Ni1 N2 C10 C9 . . . . 177.42(19) ?
C8 C9 C10 N2 . . . . -0.8(4) ?
C15 N3 C11 C12 . . . . 0.9(4) ?
Ni1 N3 C11 C12 . . . . -178.53(19) ?
N3 C11 C12 C13 . . . . 0.4(4) ?
C11 C12 C13 C14 . . . . 0.0(4) ?
C12 C13 C14 C15 . . . . -1.5(4) ?
C11 N3 C15 C14 . . . . -2.5(3) ?
Ni1 N3 C15 C14 . . . . 176.99(17) ?
C11 N3 C15 C16 . . . . 177.54(19) ?
Ni1 N3 C15 C16 . . . . -3.0(2) ?
C13 C14 C15 N3 . . . . 2.8(3) ?
C13 C14 C15 C16 . . . . -177.2(2) ?
C20 N4 C16 C17 . . . . -2.4(3) ?
Ni1 N4 C16 C17 . . . . 173.42(16) ?
C20 N4 C16 C15 . . . . 179.22(19) ?
Ni1 N4 C16 C15 . . . . -5.0(2) ?
N3 C15 C16 N4 . . . . 5.3(3) ?
C14 C15 C16 N4 . . . . -174.7(2) ?
N3 C15 C16 C17 . . . . -173.1(2) ?
C14 C15 C16 C17 . . . . 6.9(3) ?
N4 C16 C17 C18 . . . . 2.3(3) ?
C15 C16 C17 C18 . . . . -179.4(2) ?
C16 C17 C18 C19 . . . . -0.2(4) ?
C17 C18 C19 C20 . . . . -1.8(4) ?
C16 N4 C20 C19 . . . . 0.3(3) ?
Ni1 N4 C20 C19 . . . . -175.07(18) ?
C18 C19 C20 N4 . . . . 1.8(4) ?
C24 N5 C21 C22 . . . . -0.6(3) ?
C24 N5 C21 C29 . . . . 175.2(2) ?
N5 C21 C22 C23 . . . . 0.9(3) ?
C29 C21 C22 C23 . . . . -174.3(2) ?
C21 C22 C23 C24 . . . . -0.9(3) ?
C21 C22 C23 C28 . . . . 176.7(3) ?
C21 N5 C24 C25 . . . . -179.7(3) ?
C21 N5 C24 C23 . . . . 0.0(3) ?
C28 C23 C24 N5 . . . . -177.5(2) ?
C22 C23 C24 N5 . . . . 0.6(3) ?
C28 C23 C24 C25 . . . . 2.1(4) ?
C22 C23 C24 C25 . . . . -179.7(2) ?
N5 C24 C25 C26 . . . . 179.0(3) ?
C23 C24 C25 C26 . . . . -0.6(4) ?
C24 C25 C26 C27 . . . . -0.8(4) ?
C25 C26 C27 C28 . . . . 0.7(4) ?
C26 C27 C28 C23 . . . . 0.9(4) ?
C24 C23 C28 C27 . . . . -2.2(4) ?
C22 C23 C28 C27 . . . . -179.7(3) ?
Ni1 O3 C29 O4 . . . . -0.3(4) ?
Ni1 O3 C29 C21 . . . . 179.74(15) ?
C22 C21 C29 O4 . . . . 169.1(3) ?
N5 C21 C29 O4 . . . . -5.6(4) ?
C22 C21 C29 O3 . . . . -10.9(4) ?
N5 C21 C29 O3 . . . . 174.3(2) ?
C37 N6 C30 C31 . . . . 0.1(3) ?
C37 N6 C30 C38 . . . . 175.52(19) ?
N6 C30 C31 C32 . . . . 0.5(3) ?
C38 C30 C31 C32 . . . . -174.5(2) ?
C30 C31 C32 C33 . . . . 179.7(3) ?
C30 C31 C32 C37 . . . . -0.8(3) ?
C37 C32 C33 C34 . . . . -2.7(3) ?
C31 C32 C33 C34 . . . . 176.8(3) ?
C32 C33 C34 C35 . . . . 2.1(4) ?
C33 C34 C35 C36 . . . . -0.7(4) ?
C34 C35 C36 C37 . . . . 0.0(4) ?
C30 N6 C37 C36 . . . . 177.7(2) ?
C30 N6 C37 C32 . . . . -0.6(2) ?
C35 C36 C37 N6 . . . . -178.7(2) ?
C35 C36 C37 C32 . . . . -0.7(3) ?
C33 C32 C37 N6 . . . . -179.6(2) ?
C31 C32 C37 N6 . . . . 0.9(2) ?
C33 C32 C37 C36 . . . . 2.0(3) ?
C31 C32 C37 C36 . . . . -177.6(2) ?
C31 C30 C38 O6 . . . . 162.5(2) ?
N6 C30 C38 O6 . . . . -11.8(3) ?
C31 C30 C38 O5 . . . . -16.1(4) ?
N6 C30 C38 O5 . . . . 169.5(2) ?
